data_7206731
loop_
_publ_author_name
'Nauha, Elisa'
'Kolehmainen, Erkki'
'Nissinen, Maija'

_publ_section_title
;
 Packing incentives and a reliable N--H&#x22EF;N--pyridine synthon in
 co-crystallization of bipyridines with two agrochemical actives
;
_journal_issue 21
_journal_name_full CrystEngComm
_journal_page_first 6531
_journal_paper_doi 10.1039/c1ce05730h
_journal_volume 13
_journal_year 2011
_chemical_formula_moiety 'C14 H18 N4 O4 S2, 0.5(C10 H8 N2)'
_chemical_formula_sum 'C19 H22 N5 O4 S2'
_chemical_formula_weight 448.54
_chemical_name_systematic
;
?
;
_space_group_IT_number 14
_symmetry_cell_setting monoclinic
_symmetry_space_group_name_Hall '-P 2ybc'
_symmetry_space_group_name_H-M 'P 1 21/c 1'
_atom_sites_solution_hydrogens geom
_atom_sites_solution_primary direct
_atom_sites_solution_secondary difmap
_audit_creation_method SHELXL-97
_cell_angle_alpha 90.00
_cell_angle_beta 98.935(3)
_cell_angle_gamma 90.00
_cell_formula_units_Z 4
_cell_length_a 8.3860(7)
_cell_length_b 17.2950(12)
_cell_length_c 15.4566(11)
_cell_measurement_temperature 173(2)
_cell_volume 2214.6(3)
_computing_cell_refinement 'HKL Scalepack (Otwinowski & Minor 1997)'
_computing_data_collection 'Collect (Bruker AXS BV, 1997-2004)'
_computing_data_reduction 'HKL Denzo and Scalepack (Otwinowski & Minor 1997)'
_computing_structure_refinement 'SHELXL-97 (Sheldrick, 1997)'
_computing_structure_solution 'SHELXS-97 (Sheldrick, 1990)'
_diffrn_ambient_temperature 173(2)
_diffrn_detector_area_resol_mean 9
_diffrn_measured_fraction_theta_full 0.959
_diffrn_measured_fraction_theta_max 0.959
_diffrn_measurement_device_type KappaCCD
_diffrn_measurement_method CCD
_diffrn_radiation_monochromator 'horizonally mounted graphite crystal'
_diffrn_radiation_source 'fine-focus sealed tube'
_diffrn_radiation_type CuK\a
_diffrn_radiation_wavelength 1.54178
_diffrn_reflns_av_R_equivalents 0.0975
_diffrn_reflns_av_sigmaI/netI 0.0931
_diffrn_reflns_limit_h_max 9
_diffrn_reflns_limit_h_min -9
_diffrn_reflns_limit_k_max 18
_diffrn_reflns_limit_k_min -20
_diffrn_reflns_limit_l_max 18
_diffrn_reflns_limit_l_min -18
_diffrn_reflns_number 6504
_diffrn_reflns_theta_full 66.92
_diffrn_reflns_theta_max 66.92
_diffrn_reflns_theta_min 5.34
_exptl_absorpt_coefficient_mu 2.482
_exptl_absorpt_correction_T_max 0.6366
_exptl_absorpt_correction_T_min 0.6366
_exptl_absorpt_correction_type multi-scan
_exptl_absorpt_process_details
;
Denzo (Otwinowski, Borek, Majewski & Minor,2003)
;
_exptl_crystal_colour colorless
_exptl_crystal_density_diffrn 1.345
_exptl_crystal_density_method 'not measured'
_exptl_crystal_description block
_exptl_crystal_F_000 940
_exptl_crystal_size_max 0.20
_exptl_crystal_size_mid 0.20
_exptl_crystal_size_min 0.20
_refine_diff_density_max 0.434
_refine_diff_density_min -0.386
_refine_diff_density_rms 0.078
_refine_ls_extinction_coef 0.0012(3)
_refine_ls_extinction_expression Fc^*^=kFc[1+0.001xFc^2^\l^3^/sin(2\q)]^-1/4^
_refine_ls_extinction_method SHELXL
_refine_ls_goodness_of_fit_ref 1.039
_refine_ls_hydrogen_treatment mixed
_refine_ls_matrix_type full
_refine_ls_number_parameters 286
_refine_ls_number_reflns 3778
_refine_ls_number_restraints 4
_refine_ls_restrained_S_all 1.039
_refine_ls_R_factor_all 0.1077
_refine_ls_R_factor_gt 0.0713
_refine_ls_shift/su_max 0.000
_refine_ls_shift/su_mean 0.000
_refine_ls_structure_factor_coef Fsqd
_refine_ls_weighting_details 'calc w=1/[\s^2^(Fo^2^)+(0.0966P)^2^+2.2848P] where P=(Fo^2^+2Fc^2^)/3'
_refine_ls_weighting_scheme calc
_refine_ls_wR_factor_gt 0.1812
_refine_ls_wR_factor_ref 0.2117
_reflns_number_gt 2565
_reflns_number_total 3778
_reflns_threshold_expression >2sigma(I)
_cod_data_source_file c1ce05730h.txt
_cod_data_source_block TE-22bp
_cod_original_sg_symbol_H-M P21/c
_cod_database_code 7206731

loop_
_symmetry_equiv_pos_as_xyz
'x, y, z'
'-x, y+1/2, -z+1/2'
'-x, -y, -z'
'x, -y-1/2, z-1/2'

loop_
_atom_site_label
_atom_site_type_symbol
_atom_site_fract_x
_atom_site_fract_y
_atom_site_fract_z
_atom_site_U_iso_or_equiv
_atom_site_adp_type
_atom_site_occupancy
_atom_site_symmetry_multiplicity
_atom_site_calc_flag
_atom_site_refinement_flags
S1 S 0.18262(13) 0.36578(7) 0.19697(8) 0.0497(4) Uani 1 1 d .
S2 S 0.33515(14) 0.34122(8) -0.16632(9) 0.0595(5) Uani 1 1 d .
O1 O 0.6156(4) 0.26796(19) 0.0879(2) 0.0545(9) Uani 1 1 d .
O2 O 0.6247(3) 0.18855(18) 0.2035(2) 0.0462(8) Uani 1 1 d .
O3 O -0.1228(4) 0.26057(18) -0.0687(2) 0.0506(8) Uani 1 1 d .
O4 O -0.1156(3) 0.16891(17) -0.1710(2) 0.0454(8) Uani 1 1 d .
N1 N 0.4297(4) 0.2749(2) 0.1818(2) 0.0373(8) Uani 1 1 d D
H1N H 0.400(5) 0.251(2) 0.229(2) 0.045 Uiso 1 1 d D
N2 N 0.3796(4) 0.37105(19) 0.0782(2) 0.0356(8) Uani 1 1 d D
H2N H 0.461(4) 0.347(2) 0.057(3) 0.043 Uiso 1 1 d D
N3 N 0.1178(4) 0.3628(2) -0.0622(2) 0.0361(8) Uani 1 1 d D
H3N H 0.029(4) 0.347(2) -0.042(3) 0.043 Uiso 1 1 d D
N4 N 0.0802(4) 0.2555(2) -0.1522(2) 0.0398(9) Uani 1 1 d D
H4N H 0.121(5) 0.225(2) -0.192(2) 0.048 Uiso 1 1 d D
C1 C 0.8153(7) 0.0886(3) 0.2417(4) 0.0632(15) Uani 1 1 d .
H1A H 0.8214 0.1085 0.3015 0.095 Uiso 1 1 calc R
H1B H 0.9210 0.0685 0.2333 0.095 Uiso 1 1 calc R
H1C H 0.7351 0.0470 0.2322 0.095 Uiso 1 1 calc R
C2 C 0.7670(5) 0.1520(3) 0.1781(3) 0.0528(12) Uani 1 1 d .
H2A H 0.8556 0.1901 0.1799 0.063 Uiso 1 1 calc R
H2B H 0.7419 0.1311 0.1180 0.063 Uiso 1 1 calc R
C3 C 0.5627(5) 0.2454(3) 0.1513(3) 0.0417(10) Uani 1 1 d .
C4 C 0.3371(5) 0.3378(2) 0.1480(3) 0.0349(9) Uani 1 1 d .
C5 C 0.3074(4) 0.4399(2) 0.0392(3) 0.0319(9) Uani 1 1 d .
C6 C 0.3661(5) 0.5114(2) 0.0692(3) 0.0368(9) Uani 1 1 d .
H6 H 0.4496 0.5145 0.1182 0.044 Uiso 1 1 calc R
C7 C 0.3040(5) 0.5783(2) 0.0283(3) 0.0335(9) Uani 1 1 d .
H7 H 0.3427 0.6272 0.0504 0.040 Uiso 1 1 calc R
C8 C 0.1858(5) 0.5745(2) -0.0444(3) 0.0355(9) Uani 1 1 d .
H8 H 0.1456 0.6203 -0.0738 0.043 Uiso 1 1 calc R
C9 C 0.1264(5) 0.5027(2) -0.0741(3) 0.0349(9) Uani 1 1 d .
H9 H 0.0434 0.4998 -0.1234 0.042 Uiso 1 1 calc R
C10 C 0.1861(5) 0.4358(2) -0.0330(3) 0.0336(9) Uani 1 1 d .
C11 C 0.1703(5) 0.3204(2) -0.1232(3) 0.0364(9) Uani 1 1 d .
C12 C -0.0595(5) 0.2308(2) -0.1244(3) 0.0396(10) Uani 1 1 d .
C13 C -0.2630(5) 0.1362(3) -0.1491(3) 0.0494(12) Uani 1 1 d .
H13A H -0.3510 0.1748 -0.1582 0.059 Uiso 1 1 calc R
H13B H -0.2470 0.1196 -0.0870 0.059 Uiso 1 1 calc R
C14 C -0.3042(6) 0.0680(3) -0.2084(4) 0.0635(15) Uani 1 1 d .
H14A H -0.3044 0.0838 -0.2693 0.095 Uiso 1 1 calc R
H14B H -0.4112 0.0484 -0.2016 0.095 Uiso 1 1 calc R
H14C H -0.2237 0.0271 -0.1930 0.095 Uiso 1 1 calc R
N100 N 0.1861(7) 0.4966(4) 0.4579(4) 0.109(2) Uani 1 1 d .
C100 C 0.3088(11) 0.4483(8) 0.4538(6) 0.148(4) Uani 1 1 d .
H100 H 0.3919 0.4647 0.4226 0.177 Uiso 1 1 calc R
C101 C 0.3222(11) 0.3792(6) 0.4903(7) 0.118(3) Uani 1 1 d .
H101 H 0.4143 0.3482 0.4864 0.142 Uiso 1 1 calc R
C102 C 0.2068(10) 0.3530(4) 0.5328(6) 0.109(3) Uani 1 1 d .
H102 H 0.2124 0.3024 0.5570 0.130 Uiso 1 1 calc R
C103 C 0.0729(8) 0.4035(4) 0.5409(5) 0.085(2) Uani 1 1 d .
H103 H -0.0086 0.3889 0.5741 0.102 Uiso 1 1 calc R
C104 C 0.0682(6) 0.4724(3) 0.4991(3) 0.0514(12) Uani 1 1 d .

loop_
_atom_site_aniso_label
_atom_site_aniso_U_11
_atom_site_aniso_U_22
_atom_site_aniso_U_33
_atom_site_aniso_U_23
_atom_site_aniso_U_13
_atom_site_aniso_U_12
S1 0.0471(6) 0.0508(7) 0.0567(7) 0.0218(6) 0.0252(5) 0.0176(5)
S2 0.0516(7) 0.0613(8) 0.0736(9) -0.0350(7) 0.0350(6) -0.0250(6)
O1 0.0596(19) 0.053(2) 0.058(2) 0.0228(17) 0.0326(17) 0.0202(16)
O2 0.0465(17) 0.0457(18) 0.0487(17) 0.0118(15) 0.0144(14) 0.0178(14)
O3 0.0506(18) 0.0417(18) 0.066(2) -0.0101(16) 0.0284(16) -0.0087(14)
O4 0.0430(16) 0.0400(17) 0.0558(19) -0.0102(15) 0.0157(14) -0.0125(13)
N1 0.0388(18) 0.035(2) 0.0404(19) 0.0116(16) 0.0142(15) 0.0078(15)
N2 0.0411(19) 0.0299(18) 0.0388(19) 0.0060(15) 0.0149(15) 0.0067(15)
N3 0.0359(18) 0.0347(19) 0.0407(19) -0.0056(16) 0.0157(15) -0.0043(15)
N4 0.0406(19) 0.0327(19) 0.050(2) -0.0121(16) 0.0187(16) -0.0071(15)
C1 0.072(3) 0.061(3) 0.059(3) 0.010(3) 0.016(3) 0.030(3)
C2 0.052(3) 0.052(3) 0.058(3) 0.009(2) 0.021(2) 0.021(2)
C3 0.038(2) 0.039(2) 0.050(3) 0.007(2) 0.010(2) 0.0046(19)
C4 0.035(2) 0.030(2) 0.040(2) 0.0041(18) 0.0066(17) 0.0012(17)
C5 0.036(2) 0.028(2) 0.034(2) 0.0025(17) 0.0127(17) 0.0027(16)
C6 0.035(2) 0.042(2) 0.034(2) -0.0012(19) 0.0086(17) 0.0013(18)
C7 0.035(2) 0.030(2) 0.038(2) -0.0003(17) 0.0123(17) -0.0011(16)
C8 0.037(2) 0.034(2) 0.037(2) 0.0044(18) 0.0090(17) 0.0028(17)
C9 0.036(2) 0.036(2) 0.033(2) -0.0019(18) 0.0075(17) 0.0037(18)
C10 0.034(2) 0.029(2) 0.040(2) -0.0049(17) 0.0129(17) -0.0002(17)
C11 0.041(2) 0.031(2) 0.038(2) -0.0018(18) 0.0112(18) -0.0034(18)
C12 0.037(2) 0.035(2) 0.049(3) -0.005(2) 0.0122(19) -0.0024(18)
C13 0.042(2) 0.048(3) 0.059(3) -0.002(2) 0.013(2) -0.012(2)
C14 0.061(3) 0.061(3) 0.070(3) -0.011(3) 0.015(3) -0.026(3)
N100 0.092(4) 0.138(6) 0.106(5) 0.042(4) 0.044(4) 0.034(4)
C100 0.122(7) 0.218(13) 0.116(7) 0.041(8) 0.059(6) 0.089(8)
C101 0.096(6) 0.100(7) 0.154(9) -0.029(6) 0.006(6) 0.037(5)
C102 0.104(5) 0.059(4) 0.145(8) 0.033(5) -0.038(5) 0.004(4)
C103 0.074(4) 0.074(4) 0.103(5) 0.042(4) 0.001(4) 0.000(3)
C104 0.053(3) 0.055(3) 0.045(3) 0.004(2) 0.006(2) -0.004(2)

loop_
_atom_type_symbol
_atom_type_description
_atom_type_scat_dispersion_real
_atom_type_scat_dispersion_imag
_atom_type_scat_source
C C 0.0181 0.0091 'International Tables Vol C Tables 4.2.6.8 and 6.1.1.4'
H H 0.0000 0.0000 'International Tables Vol C Tables 4.2.6.8 and 6.1.1.4'
N N 0.0311 0.0180 'International Tables Vol C Tables 4.2.6.8 and 6.1.1.4'
O O 0.0492 0.0322 'International Tables Vol C Tables 4.2.6.8 and 6.1.1.4'
S S 0.3331 0.5567 'International Tables Vol C Tables 4.2.6.8 and 6.1.1.4'

loop_
_geom_angle_atom_site_label_1
_geom_angle_atom_site_label_2
_geom_angle_atom_site_label_3
_geom_angle
_geom_angle_site_symmetry_3
C3 O2 C2 114.7(3) .
C12 O4 C13 115.4(3) .
C3 N1 C4 126.6(3) .
C3 N1 H1N 116(3) .
C4 N1 H1N 117(3) .
C4 N2 C5 124.0(3) .
C4 N2 H2N 114(3) .
C5 N2 H2N 122(3) .
C11 N3 C10 123.6(3) .
C11 N3 H3N 118(3) .
C10 N3 H3N 118(3) .
C12 N4 C11 126.7(4) .
C12 N4 H4N 117(3) .
C11 N4 H4N 116(3) .
C2 C1 H1A 109.5 .
C2 C1 H1B 109.5 .
H1A C1 H1B 109.5 .
C2 C1 H1C 109.5 .
H1A C1 H1C 109.5 .
H1B C1 H1C 109.5 .
O2 C2 C1 107.0(4) .
O2 C2 H2A 110.3 .
C1 C2 H2A 110.3 .
O2 C2 H2B 110.3 .
C1 C2 H2B 110.3 .
H2A C2 H2B 108.6 .
O1 C3 O2 125.3(4) .
O1 C3 N1 125.5(4) .
O2 C3 N1 109.2(4) .
N2 C4 N1 116.2(3) .
N2 C4 S1 124.8(3) .
N1 C4 S1 118.9(3) .
C6 C5 C10 119.5(4) .
C6 C5 N2 119.9(4) .
C10 C5 N2 120.5(3) .
C7 C6 C5 120.4(4) .
C7 C6 H6 119.8 .
C5 C6 H6 119.8 .
C8 C7 C6 120.3(4) .
C8 C7 H7 119.9 .
C6 C7 H7 119.9 .
C7 C8 C9 119.2(4) .
C7 C8 H8 120.4 .
C9 C8 H8 120.4 .
C10 C9 C8 120.8(4) .
C10 C9 H9 119.6 .
C8 C9 H9 119.6 .
C9 C10 C5 119.8(4) .
C9 C10 N3 119.8(4) .
C5 C10 N3 120.3(3) .
N3 C11 N4 117.0(3) .
N3 C11 S2 123.7(3) .
N4 C11 S2 119.4(3) .
O3 C12 O4 125.1(4) .
O3 C12 N4 125.8(4) .
O4 C12 N4 109.0(4) .
O4 C13 C14 106.7(4) .
O4 C13 H13A 110.4 .
C14 C13 H13A 110.4 .
O4 C13 H13B 110.4 .
C14 C13 H13B 110.4 .
H13A C13 H13B 108.6 .
C13 C14 H14A 109.5 .
C13 C14 H14B 109.5 .
H14A C14 H14B 109.5 .
C13 C14 H14C 109.5 .
H14A C14 H14C 109.5 .
H14B C14 H14C 109.5 .
C104 N100 C100 117.6(8) .
C101 C100 N100 124.2(9) .
C101 C100 H100 117.9 .
N100 C100 H100 117.9 .
C100 C101 C102 120.0(8) .
C100 C101 H101 120.0 .
C102 C101 H101 120.0 .
C101 C102 C103 118.2(7) .
C101 C102 H102 120.9 .
C103 C102 H102 120.9 .
C104 C103 C102 117.1(6) .
C104 C103 H103 121.4 .
C102 C103 H103 121.4 .
N100 C104 C103 122.7(6) .
N100 C104 C104 115.9(6) 3_566
C103 C104 C104 121.3(6) 3_566

loop_
_geom_bond_atom_site_label_1
_geom_bond_atom_site_label_2
_geom_bond_distance
_geom_bond_site_symmetry_2
S1 C4 1.670(4) .
S2 C11 1.664(4) .
O1 C3 1.201(5) .
O2 C3 1.326(5) .
O2 C2 1.457(5) .
O3 C12 1.196(5) .
O4 C12 1.334(5) .
O4 C13 1.447(5) .
N1 C3 1.375(5) .
N1 C4 1.390(5) .
N1 H1N 0.908(19) .
N2 C4 1.320(5) .
N2 C5 1.426(5) .
N2 H2N 0.902(19) .
N3 C11 1.323(5) .
N3 C10 1.431(5) .
N3 H3N 0.898(19) .
N4 C12 1.377(5) .
N4 C11 1.388(5) .
N4 H4N 0.911(19) .
C1 C2 1.486(7) .
C1 H1A 0.9800 .
C1 H1B 0.9800 .
C1 H1C 0.9800 .
C2 H2A 0.9900 .
C2 H2B 0.9900 .
C5 C6 1.385(6) .
C5 C10 1.390(6) .
C6 C7 1.381(6) .
C6 H6 0.9500 .
C7 C8 1.380(6) .
C7 H7 0.9500 .
C8 C9 1.388(6) .
C8 H8 0.9500 .
C9 C10 1.377(6) .
C9 H9 0.9500 .
C13 C14 1.502(7) .
C13 H13A 0.9900 .
C13 H13B 0.9900 .
C14 H14A 0.9800 .
C14 H14B 0.9800 .
C14 H14C 0.9800 .
N100 C104 1.325(7) .
N100 C100 1.335(10) .
C100 C101 1.319(13) .
C100 H100 0.9500 .
C101 C102 1.330(13) .
C101 H101 0.9500 .
C102 C103 1.444(10) .
C102 H102 0.9500 .
C103 C104 1.353(7) .
C103 H103 0.9500 .
C104 C104 1.493(10) 3_566

loop_
_geom_hbond_atom_site_label_D
_geom_hbond_atom_site_label_H
_geom_hbond_atom_site_label_A
_geom_hbond_distance_DH
_geom_hbond_distance_HA
_geom_hbond_distance_DA
_geom_hbond_angle_DHA
_geom_hbond_site_symmetry_A
N1 H1N S2 0.908(19) 2.39(2) 3.279(4) 165(4) 4_566
N2 H2N O1 0.902(19) 1.89(3) 2.650(4) 140(4) .
N3 H3N O3 0.898(19) 1.97(3) 2.673(4) 134(4) .
N4 H4N S1 0.911(19) 2.44(2) 3.346(4) 170(4) 4_565

loop_
_geom_torsion_atom_site_label_1
_geom_torsion_atom_site_label_2
_geom_torsion_atom_site_label_3
_geom_torsion_atom_site_label_4
_geom_torsion
_geom_torsion_site_symmetry_4
C3 O2 C2 C1 -178.0(4) .
C2 O2 C3 O1 -0.8(7) .
C2 O2 C3 N1 179.9(4) .
C4 N1 C3 O1 -3.2(8) .
C4 N1 C3 O2 176.1(4) .
C5 N2 C4 N1 -174.6(4) .
C5 N2 C4 S1 5.5(6) .
C3 N1 C4 N2 1.8(6) .
C3 N1 C4 S1 -178.3(3) .
C4 N2 C5 C6 87.2(5) .
C4 N2 C5 C10 -97.5(5) .
C10 C5 C6 C7 0.6(6) .
N2 C5 C6 C7 175.9(3) .
C5 C6 C7 C8 -1.9(6) .
C6 C7 C8 C9 2.2(6) .
C7 C8 C9 C10 -1.3(6) .
C8 C9 C10 C5 0.0(6) .
C8 C9 C10 N3 177.1(3) .
C6 C5 C10 C9 0.3(6) .
N2 C5 C10 C9 -174.9(3) .
C6 C5 C10 N3 -176.7(3) .
N2 C5 C10 N3 8.0(6) .
C11 N3 C10 C9 89.9(5) .
C11 N3 C10 C5 -93.0(5) .
C10 N3 C11 N4 -172.5(4) .
C10 N3 C11 S2 7.1(6) .
C12 N4 C11 N3 0.5(6) .
C12 N4 C11 S2 -179.1(4) .
C13 O4 C12 O3 -1.4(6) .
C13 O4 C12 N4 180.0(4) .
C11 N4 C12 O3 -2.2(8) .
C11 N4 C12 O4 176.4(4) .
C12 O4 C13 C14 -179.9(4) .
C104 N100 C100 C101 -2.1(16) .
N100 C100 C101 C102 1.7(18) .
C100 C101 C102 C103 -2.9(15) .
C101 C102 C103 C104 4.6(12) .
C100 N100 C104 C103 4.0(11) .
C100 N100 C104 C104 -179.0(8) 3_566
C102 C103 C104 N100 -5.2(10) .
C102 C103 C104 C104 177.9(6) 3_566
